data_4082932
loop_
_publ_author_name
'Pittracher, Michael'
'Frisch, Ulla'
'Kopacka, Holger'
'Wurst, Klaus'
'M\"uller, Thomas'
'Oehninger, Luciano'
'Ott, Ingo'
'Wuttke, Evelyn'
'Scheerer, Stefan'
'Winter, Rainer F.'
'Bildstein, Benno'

_publ_section_title
;
 \p-Complexes of Tropolone and Its N-Derivatives: Ambidentate
 [O,O]/[N,O]/[N,N]-Cycloheptatrienyl Pentamethylcyclopentadienyl Ruthenium
 Sandwich Complexes
;
_journal_issue 7
_journal_name_full Organometallics
_journal_page_first 1630
_journal_paper_doi 10.1021/om401200t
_journal_volume 33
_journal_year 2014
_chemical_formula_sum 'C57 H72.8 F18 Fe O8.4 P3 Ru3'
_chemical_formula_weight 1686.32
_chemical_name_systematic
; 
 ? 
;
_space_group_IT_number 14
_symmetry_cell_setting monoclinic
_symmetry_space_group_name_Hall '-P 2yn'
_symmetry_space_group_name_H-M 'P 1 21/n 1'
_atom_sites_solution_hydrogens geom
_atom_sites_solution_primary direct
_atom_sites_solution_secondary difmap
_audit_creation_method SHELXL-97
_cell_angle_alpha 90.00
_cell_angle_beta 96.819(1)
_cell_angle_gamma 90.00
_cell_formula_units_Z 4
_cell_length_a 12.0703(2)
_cell_length_b 15.0176(3)
_cell_length_c 36.7365(7)
_cell_measurement_reflns_used 54404
_cell_measurement_temperature 233(2)
_cell_measurement_theta_max 25.0
_cell_measurement_theta_min 1.0
_cell_volume 6612.0(2)
_computing_data_collection COLLECT
_computing_data_reduction 'DENZO and SCALEPACK'
_computing_structure_refinement 'SHELXL-97 (Sheldrick, 1997)'
_computing_structure_solution 'SHELXS-97 (Sheldrick, 1990)'
_diffrn_ambient_temperature 233(2)
_diffrn_measured_fraction_theta_full 0.982
_diffrn_measured_fraction_theta_max 0.982
_diffrn_measurement_device_type 'Nonius KappaCCD'
_diffrn_measurement_method 'phi- and omega-scans'
_diffrn_radiation_monochromator graphite
_diffrn_radiation_source 'fine-focus sealed tube'
_diffrn_radiation_type MoK\a
_diffrn_radiation_wavelength 0.71073
_diffrn_reflns_av_R_equivalents 0.0380
_diffrn_reflns_av_sigmaI/netI 0.0369
_diffrn_reflns_limit_h_max 13
_diffrn_reflns_limit_h_min -14
_diffrn_reflns_limit_k_max 17
_diffrn_reflns_limit_k_min -17
_diffrn_reflns_limit_l_max 43
_diffrn_reflns_limit_l_min -43
_diffrn_reflns_number 29004
_diffrn_reflns_theta_full 25.00
_diffrn_reflns_theta_max 25.00
_diffrn_reflns_theta_min 1.76
_diffrn_standards_number 0
_exptl_absorpt_coefficient_mu 1.061
_exptl_absorpt_correction_type none
_exptl_crystal_colour red
_exptl_crystal_density_diffrn 1.694
_exptl_crystal_density_method 'not measured'
_exptl_crystal_description prism
_exptl_crystal_F_000 3388
_exptl_crystal_size_max 0.4
_exptl_crystal_size_mid 0.25
_exptl_crystal_size_min 0.2
_refine_diff_density_max 0.791
_refine_diff_density_min -0.662
_refine_diff_density_rms 0.081
_refine_ls_extinction_method none
_refine_ls_goodness_of_fit_ref 1.044
_refine_ls_hydrogen_treatment constr
_refine_ls_matrix_type full
_refine_ls_number_parameters 839
_refine_ls_number_reflns 11435
_refine_ls_number_restraints 0
_refine_ls_restrained_S_all 1.044
_refine_ls_R_factor_all 0.0597
_refine_ls_R_factor_gt 0.0468
_refine_ls_shift/su_max 0.024
_refine_ls_shift/su_mean 0.000
_refine_ls_structure_factor_coef Fsqd
_refine_ls_weighting_details 'calc w=1/[\s^2^(Fo^2^)+(0.0650P)^2^+10.0637P] where P=(Fo^2^+2Fc^2^)/3'
_refine_ls_weighting_scheme calc
_refine_ls_wR_factor_gt 0.1218
_refine_ls_wR_factor_ref 0.1286
_reflns_number_gt 9353
_reflns_number_total 11435
_reflns_threshold_expression >2sigma(I)
_cod_data_source_file om401200t_si_002.cif
_cod_data_source_block 13
_cod_depositor_comments
;Adding full bibliography for 4082932.cif.

The following automatic conversions were performed:

'_refine_ls_hydrogen_treatment' value 'constr.' was replaced with the
value 'constr' as specified in the replacement file
'src/cod-tools/trunk/data/replacement-values/replacement_values.lst'.

Automatic conversion script
Id: cif_fix_values 5376 2017-05-30 11:51:03Z andrius 
;
_cod_original_sg_symbol_H-M P21/n
_cod_original_formula_sum 'C57 H72.80 F18 Fe O8.40 P3 Ru3'
_cod_database_code 4082932

loop_
_symmetry_equiv_pos_as_xyz
'x, y, z'
'-x+1/2, y+1/2, -z+1/2'
'-x, -y, -z'
'x-1/2, -y-1/2, z-1/2'

loop_
_atom_site_label
_atom_site_type_symbol
_atom_site_fract_x
_atom_site_fract_y
_atom_site_fract_z
_atom_site_U_iso_or_equiv
_atom_site_adp_type
_atom_site_occupancy
_atom_site_symmetry_multiplicity
_atom_site_calc_flag
_atom_site_refinement_flags
Ru1 Ru 0.76942(3) 0.62497(2) 0.044989(9) 0.03804(11) Uani 1 1 d .
Ru2 Ru 0.59142(3) 0.11707(2) 0.107034(10) 0.04788(12) Uani 1 1 d .
Ru3 Ru 0.33673(3) 0.55147(3) 0.195749(10) 0.04798(12) Uani 1 1 d .
Fe1 Fe 0.53154(5) 0.42865(4) 0.101326(16) 0.04190(16) Uani 1 1 d .
P1 P 0.33261(12) 0.79777(11) 0.04533(4) 0.0683(4) Uani 1 1 d .
P2 P 0.08198(14) 0.23450(12) 0.12344(5) 0.0821(5) Uani 1 1 d .
P3 P -0.09970(13) 0.75469(13) 0.20210(4) 0.0768(5) Uani 1 1 d .
O1 O 0.5366(2) 0.4884(2) 0.05247(7) 0.0444(7) Uani 1 1 d .
O2 O 0.6350(2) 0.5297(2) 0.11535(8) 0.0470(7) Uani 1 1 d .
O3 O 0.4493(3) 0.3202(2) 0.07916(9) 0.0508(7) Uani 1 1 d .
O4 O 0.6562(2) 0.3420(2) 0.09998(9) 0.0497(7) Uani 1 1 d .
O5 O 0.3873(3) 0.4952(2) 0.10436(9) 0.0534(8) Uani 1 1 d .
O6 O 0.5024(3) 0.4037(2) 0.15317(9) 0.0545(8) Uani 1 1 d .
C1 C 0.8501(4) 0.5028(3) 0.03009(15) 0.0585(13) Uani 1 1 d .
C2 C 0.9073(4) 0.5363(3) 0.06361(14) 0.0534(12) Uani 1 1 d .
C3 C 0.9509(4) 0.6219(3) 0.05619(14) 0.0514(11) Uani 1 1 d .
C4 C 0.9204(4) 0.6428(4) 0.01832(14) 0.0561(12) Uani 1 1 d .
C5 C 0.8579(4) 0.5673(4) 0.00209(14) 0.0622(14) Uani 1 1 d .
C6 C 0.5829(3) 0.5654(3) 0.05438(11) 0.0395(9) Uani 1 1 d .
C7 C 0.6394(3) 0.5898(3) 0.09031(11) 0.0391(9) Uani 1 1 d .
C8 C 0.7085(4) 0.6650(3) 0.09832(11) 0.0453(10) Uani 1 1 d .
H8 H 0.7503 0.6636 0.1216 0.054 Uiso 1 1 calc .
C9 C 0.7256(4) 0.7406(3) 0.07787(14) 0.0509(11) Uani 1 1 d .
H9 H 0.7681 0.7859 0.0905 0.061 Uiso 1 1 calc .
C10 C 0.6880(4) 0.7587(3) 0.04080(15) 0.0541(12) Uani 1 1 d .
H10 H 0.7039 0.8154 0.0320 0.065 Uiso 1 1 calc .
C11 C 0.6291(4) 0.7001(3) 0.01585(13) 0.0543(12) Uani 1 1 d .
H11 H 0.6156 0.7211 -0.0084 0.065 Uiso 1 1 calc .
C12 C 0.5873(3) 0.6148(3) 0.02165(12) 0.0447(10) Uani 1 1 d .
H12 H 0.5569 0.5853 0.0002 0.054 Uiso 1 1 calc .
C21 C 0.5226(4) 0.1278(3) 0.15946(13) 0.0512(11) Uani 1 1 d .
C22 C 0.6402(4) 0.1365(3) 0.16535(13) 0.0545(12) Uani 1 1 d .
C23 C 0.6888(4) 0.0563(4) 0.15403(14) 0.0609(13) Uani 1 1 d .
C24 C 0.6011(5) -0.0028(3) 0.14087(14) 0.0610(13) Uani 1 1 d .
C25 C 0.4981(4) 0.0412(3) 0.14378(15) 0.0570(12) Uani 1 1 d .
C26 C 0.5113(4) 0.2531(3) 0.07376(11) 0.0493(11) Uani 1 1 d .
C27 C 0.6298(4) 0.2665(3) 0.08415(12) 0.0504(11) Uani 1 1 d .
C28 C 0.7150(5) 0.2027(4) 0.08132(15) 0.0632(14) Uani 1 1 d .
H28 H 0.7866 0.2203 0.0917 0.076 Uiso 1 1 calc .
C29 C 0.7094(7) 0.1176(4) 0.06544(18) 0.083(2) Uani 1 1 d .
H29 H 0.7787 0.0903 0.0638 0.100 Uiso 1 1 calc .
C30 C 0.6172(8) 0.0676(4) 0.05175(17) 0.093(2) Uani 1 1 d .
H30 H 0.6321 0.0127 0.0410 0.111 Uiso 1 1 calc .
C31 C 0.5035(8) 0.0895(4) 0.05200(16) 0.090(2) Uani 1 1 d .
H31 H 0.4516 0.0455 0.0433 0.108 Uiso 1 1 calc .
C32 C 0.4591(5) 0.1703(3) 0.06384(14) 0.0676(15) Uani 1 1 d .
H32 H 0.3819 0.1690 0.0654 0.081 Uiso 1 1 calc .
C41 C 0.4506(4) 0.6629(3) 0.19299(14) 0.0591(13) Uani 1 1 d .
C42 C 0.4938(4) 0.6043(4) 0.22158(15) 0.0608(13) Uani 1 1 d .
C43 C 0.4154(4) 0.5991(4) 0.24820(13) 0.0604(13) Uani 1 1 d .
C44 C 0.3241(4) 0.6565(4) 0.23605(13) 0.0562(12) Uani 1 1 d .
C45 C 0.3442(4) 0.6960(3) 0.20169(14) 0.0552(12) Uani 1 1 d .
C46 C 0.3415(4) 0.4824(3) 0.13326(14) 0.0550(12) Uani 1 1 d .
C47 C 0.4049(5) 0.4274(3) 0.16086(14) 0.0578(13) Uani 1 1 d .
C48 C 0.3732(6) 0.4046(4) 0.19578(17) 0.084(2) Uani 1 1 d .
H48 H 0.4276 0.3745 0.2116 0.101 Uiso 1 1 calc .
C49 C 0.2684(9) 0.4215(5) 0.2103(2) 0.115(3) Uani 1 1 d .
H49 H 0.2586 0.3913 0.2321 0.138 Uiso 1 1 calc .
C51 C 0.1712(5) 0.5272(7) 0.1645(2) 0.111(3) Uani 1 1 d .
H51 H 0.1067 0.5625 0.1601 0.133 Uiso 1 1 calc .
C50 C 0.1813(8) 0.4758(7) 0.1964(3) 0.123(4) Uani 1 1 d .
H50 H 0.1207 0.4786 0.2102 0.147 Uiso 1 1 calc .
C52 C 0.2452(4) 0.5317(5) 0.13890(16) 0.0812(19) Uani 1 1 d .
H52 H 0.2283 0.5771 0.1215 0.097 Uiso 1 1 calc .
C101 C 0.7928(5) 0.4136(4) 0.0256(2) 0.088(2) Uani 1 1 d .
H10A H 0.8388 0.3688 0.0391 0.132 Uiso 1 1 calc R
H10B H 0.7815 0.3978 -0.0001 0.132 Uiso 1 1 calc R
H10C H 0.7212 0.4169 0.0351 0.132 Uiso 1 1 calc R
C102 C 0.9183(5) 0.4887(4) 0.09964(17) 0.0772(17) Uani 1 1 d .
H10D H 0.8518 0.4534 0.1014 0.116 Uiso 1 1 calc R
H10E H 0.9272 0.5319 0.1194 0.116 Uiso 1 1 calc R
H10F H 0.9830 0.4500 0.1015 0.116 Uiso 1 1 calc R
C103 C 1.0186(5) 0.6814(4) 0.08339(17) 0.0772(17) Uani 1 1 d .
H10G H 1.0974 0.6688 0.0832 0.116 Uiso 1 1 calc R
H10H H 0.9981 0.6706 0.1077 0.116 Uiso 1 1 calc R
H10I H 1.0041 0.7432 0.0768 0.116 Uiso 1 1 calc R
C104 C 0.9506(5) 0.7262(4) -0.00104(19) 0.086(2) Uani 1 1 d .
H10J H 0.9459 0.7770 0.0150 0.130 Uiso 1 1 calc R
H10K H 0.8992 0.7342 -0.0232 0.130 Uiso 1 1 calc R
H10L H 1.0260 0.7209 -0.0074 0.130 Uiso 1 1 calc R
C105 C 0.8135(6) 0.5586(6) -0.03768(16) 0.104(3) Uani 1 1 d .
H10M H 0.8708 0.5336 -0.0511 0.156 Uiso 1 1 calc R
H10N H 0.7921 0.6168 -0.0476 0.156 Uiso 1 1 calc R
H10O H 0.7489 0.5196 -0.0401 0.156 Uiso 1 1 calc R
C201 C 0.4399(6) 0.1944(4) 0.16907(19) 0.0848(19) Uani 1 1 d .
H20A H 0.4290 0.1877 0.1947 0.127 Uiso 1 1 calc R
H20B H 0.3695 0.1850 0.1539 0.127 Uiso 1 1 calc R
H20C H 0.4671 0.2539 0.1649 0.127 Uiso 1 1 calc R
C202 C 0.7002(6) 0.2180(4) 0.18207(15) 0.0840(19) Uani 1 1 d .
H20D H 0.6650 0.2712 0.1711 0.126 Uiso 1 1 calc R
H20E H 0.7777 0.2163 0.1775 0.126 Uiso 1 1 calc R
H20F H 0.6963 0.2186 0.2083 0.126 Uiso 1 1 calc R
C203 C 0.8114(5) 0.0335(6) 0.1573(2) 0.110(3) Uani 1 1 d .
H20G H 0.8548 0.0879 0.1575 0.164 Uiso 1 1 calc R
H20H H 0.8260 -0.0029 0.1365 0.164 Uiso 1 1 calc R
H20I H 0.8321 0.0008 0.1798 0.164 Uiso 1 1 calc R
C204 C 0.6186(7) -0.0958(4) 0.1272(2) 0.104(2) Uani 1 1 d .
H20J H 0.6429 -0.1343 0.1478 0.155 Uiso 1 1 calc R
H20K H 0.6751 -0.0947 0.1105 0.155 Uiso 1 1 calc R
H20L H 0.5491 -0.1181 0.1145 0.155 Uiso 1 1 calc R
C205 C 0.3833(5) 0.0028(5) 0.1358(2) 0.098(2) Uani 1 1 d .
H20M H 0.3830 -0.0421 0.1169 0.147 Uiso 1 1 calc R
H20N H 0.3311 0.0497 0.1276 0.147 Uiso 1 1 calc R
H20O H 0.3616 -0.0241 0.1579 0.147 Uiso 1 1 calc R
C401 C 0.5072(6) 0.6882(5) 0.16101(19) 0.094(2) Uani 1 1 d .
H40A H 0.5564 0.7383 0.1674 0.140 Uiso 1 1 calc R
H40B H 0.4519 0.7048 0.1408 0.140 Uiso 1 1 calc R
H40C H 0.5505 0.6381 0.1538 0.140 Uiso 1 1 calc R
C403 C 0.4278(6) 0.5474(5) 0.28323(17) 0.103(2) Uani 1 1 d .
H40D H 0.4669 0.5833 0.3026 0.155 Uiso 1 1 calc R
H40E H 0.4700 0.4935 0.2801 0.155 Uiso 1 1 calc R
H40F H 0.3546 0.5318 0.2897 0.155 Uiso 1 1 calc R
C402 C 0.6035(5) 0.5564(5) 0.2235(2) 0.096(2) Uani 1 1 d .
H40G H 0.6205 0.5436 0.1989 0.144 Uiso 1 1 calc R
H40H H 0.5992 0.5012 0.2369 0.144 Uiso 1 1 calc R
H40I H 0.6619 0.5937 0.2360 0.144 Uiso 1 1 calc R
C404 C 0.2271(5) 0.6738(4) 0.25669(16) 0.0782(17) Uani 1 1 d .
H40J H 0.2078 0.6195 0.2688 0.117 Uiso 1 1 calc R
H40K H 0.1638 0.6932 0.2398 0.117 Uiso 1 1 calc R
H40L H 0.2465 0.7198 0.2749 0.117 Uiso 1 1 calc R
C405 C 0.2718(6) 0.7632(5) 0.1805(2) 0.100(2) Uani 1 1 d .
H40M H 0.1940 0.7488 0.1819 0.151 Uiso 1 1 calc R
H40N H 0.2862 0.7624 0.1551 0.151 Uiso 1 1 calc R
H40O H 0.2880 0.8219 0.1907 0.151 Uiso 1 1 calc R
F1 F 0.3770(4) 0.7599(3) 0.00965(11) 0.1083(13) Uani 1 1 d .
F2 F 0.2881(5) 0.8305(4) 0.08150(14) 0.156(2) Uani 1 1 d .
F3 F 0.4376(4) 0.7651(5) 0.06949(14) 0.167(3) Uani 1 1 d .
F4 F 0.2241(5) 0.8207(6) 0.02165(19) 0.207(4) Uani 1 1 d .
F5 F 0.2792(7) 0.7043(5) 0.05126(17) 0.199(3) Uani 1 1 d .
F6 F 0.3826(9) 0.8858(4) 0.03930(19) 0.238(5) Uani 1 1 d .
F7 F 0.1653(5) 0.1972(4) 0.09715(19) 0.168(2) Uani 1 1 d .
F8 F -0.0044(6) 0.2712(7) 0.14633(19) 0.228(4) Uani 1 1 d .
F9 F 0.1486(6) 0.1950(11) 0.1539(3) 0.381(9) Uani 1 1 d .
F10 F 0.0106(5) 0.2693(6) 0.08998(16) 0.194(3) Uani 1 1 d .
F11 F 0.1528(7) 0.3154(6) 0.1273(3) 0.259(5) Uani 1 1 d .
F12 F 0.0082(7) 0.1510(4) 0.1191(3) 0.259(5) Uani 1 1 d .
F13 F -0.0284(6) 0.6859(5) 0.1859(2) 0.190(3) Uani 1 1 d .
F14 F -0.1587(7) 0.8382(6) 0.2174(3) 0.242(4) Uani 1 1 d .
F15 F -0.0653(7) 0.7177(6) 0.24013(15) 0.217(4) Uani 1 1 d .
F16 F -0.1389(6) 0.7898(4) 0.16325(15) 0.174(3) Uani 1 1 d .
F17 F 0.0028(5) 0.8156(5) 0.2069(2) 0.205(3) Uani 1 1 d .
F18 F -0.2005(6) 0.6984(8) 0.1985(3) 0.301(6) Uani 1 1 d .
O7 O 0.0578(6) 0.4226(6) 0.2695(2) 0.162(3) Uani 1 1 d .
C13 C -0.0621(11) 0.3303(7) 0.2363(4) 0.191(6) Uani 1 1 d .
H13A H 0.0053 0.2973 0.2333 0.286 Uiso 1 1 calc R
H13B H -0.1033 0.3418 0.2125 0.286 Uiso 1 1 calc R
H13C H -0.1080 0.2958 0.2511 0.286 Uiso 1 1 calc R
C14 C -0.0334(7) 0.4119(6) 0.2540(2) 0.092(2) Uani 1 1 d .
C15 C -0.1187(10) 0.4753(10) 0.2557(4) 0.205(6) Uani 1 1 d .
H15A H -0.1699 0.4545 0.2723 0.308 Uiso 1 1 calc R
H15B H -0.1588 0.4836 0.2314 0.308 Uiso 1 1 calc R
H15C H -0.0861 0.5315 0.2645 0.308 Uiso 1 1 calc R
O8 O 0.8898(5) 0.9249(4) 0.07274(18) 0.1202(19) Uani 1 1 d .
C16 C 1.0423(11) 0.9999(8) 0.0533(3) 0.171(5) Uani 1 1 d .
H16A H 1.0719 0.9598 0.0362 0.257 Uiso 1 1 calc R
H16B H 1.1026 1.0347 0.0660 0.257 Uiso 1 1 calc R
H16C H 0.9881 1.0394 0.0401 0.257 Uiso 1 1 calc R
C17 C 0.9876(7) 0.9475(5) 0.0803(2) 0.095(2) Uani 1 1 d .
C18 C 1.0546(6) 0.9259(5) 0.1151(2) 0.102(2) Uani 1 1 d .
H18A H 1.0106 0.8904 0.1301 0.152 Uiso 1 1 calc R
H18B H 1.0776 0.9805 0.1279 0.152 Uiso 1 1 calc R
H18C H 1.1202 0.8926 0.1102 0.152 Uiso 1 1 calc R
O9 O 0.7549(13) 0.9477(9) -0.0022(5) 0.139(6) Uani 0.40 1 d P

loop_
_atom_site_aniso_label
_atom_site_aniso_U_11
_atom_site_aniso_U_22
_atom_site_aniso_U_33
_atom_site_aniso_U_23
_atom_site_aniso_U_13
_atom_site_aniso_U_12
Ru1 0.03828(19) 0.0353(2) 0.04086(19) -0.00153(14) 0.00580(14) 0.00075(14)
Ru2 0.0617(2) 0.0340(2) 0.0465(2) -0.00117(15) 0.00083(17) 0.00407(17)
Ru3 0.0456(2) 0.0503(2) 0.0497(2) -0.00634(17) 0.01245(16) -0.00385(17)
Fe1 0.0479(4) 0.0353(3) 0.0426(3) 0.0004(3) 0.0058(3) -0.0022(3)
P1 0.0577(8) 0.0785(10) 0.0678(9) -0.0194(8) 0.0034(6) -0.0027(7)
P2 0.0712(10) 0.0769(11) 0.0974(12) 0.0213(10) 0.0064(9) -0.0028(9)
P3 0.0595(8) 0.1058(13) 0.0637(9) 0.0031(9) 0.0008(7) 0.0001(9)
O1 0.0518(17) 0.0402(17) 0.0407(15) -0.0028(13) 0.0034(13) -0.0081(14)
O2 0.0566(18) 0.0451(18) 0.0385(15) -0.0024(13) 0.0025(13) -0.0083(14)
O3 0.0542(18) 0.0359(17) 0.0597(19) 0.0012(14) -0.0043(14) -0.0034(15)
O4 0.0484(17) 0.0402(18) 0.0610(19) 0.0012(15) 0.0085(14) -0.0005(14)
O5 0.0540(18) 0.053(2) 0.0527(18) -0.0038(15) 0.0041(15) 0.0039(15)
O6 0.071(2) 0.0411(18) 0.0522(18) 0.0082(15) 0.0129(16) 0.0042(16)
C1 0.047(3) 0.049(3) 0.083(4) -0.015(3) 0.022(2) 0.005(2)
C2 0.042(2) 0.049(3) 0.069(3) 0.005(2) 0.004(2) 0.007(2)
C3 0.035(2) 0.049(3) 0.070(3) 0.003(2) 0.006(2) 0.002(2)
C4 0.042(2) 0.066(3) 0.063(3) 0.007(3) 0.019(2) 0.003(2)
C5 0.048(3) 0.082(4) 0.059(3) -0.018(3) 0.016(2) 0.013(3)
C6 0.037(2) 0.036(2) 0.046(2) -0.0006(18) 0.0079(17) 0.0027(18)
C7 0.041(2) 0.037(2) 0.041(2) -0.0036(19) 0.0115(17) 0.0020(18)
C8 0.051(2) 0.044(3) 0.042(2) -0.011(2) 0.0110(19) -0.004(2)
C9 0.051(3) 0.034(2) 0.070(3) -0.012(2) 0.018(2) -0.003(2)
C10 0.059(3) 0.031(2) 0.074(3) 0.007(2) 0.015(2) 0.005(2)
C11 0.051(3) 0.052(3) 0.059(3) 0.015(2) 0.005(2) 0.009(2)
C12 0.039(2) 0.048(3) 0.045(2) 0.005(2) 0.0015(18) -0.0017(19)
C21 0.061(3) 0.040(3) 0.054(3) 0.008(2) 0.012(2) -0.002(2)
C22 0.071(3) 0.047(3) 0.044(2) 0.005(2) 0.000(2) -0.012(2)
C23 0.056(3) 0.062(3) 0.062(3) 0.015(3) -0.004(2) 0.010(3)
C24 0.075(3) 0.040(3) 0.066(3) 0.008(2) -0.003(3) 0.007(3)
C25 0.056(3) 0.044(3) 0.069(3) 0.004(2) -0.003(2) -0.003(2)
C26 0.073(3) 0.036(2) 0.037(2) 0.0063(19) -0.006(2) -0.004(2)
C27 0.062(3) 0.043(3) 0.047(2) 0.010(2) 0.012(2) 0.006(2)
C28 0.077(3) 0.054(3) 0.064(3) 0.008(3) 0.029(3) 0.017(3)
C29 0.120(5) 0.065(4) 0.074(4) 0.007(3) 0.047(4) 0.029(4)
C30 0.167(8) 0.055(4) 0.056(3) -0.013(3) 0.014(4) 0.027(5)
C31 0.169(7) 0.036(3) 0.054(3) -0.007(2) -0.031(4) -0.001(4)
C32 0.093(4) 0.045(3) 0.056(3) 0.003(2) -0.028(3) -0.004(3)
C41 0.060(3) 0.053(3) 0.067(3) -0.015(3) 0.018(2) -0.019(2)
C42 0.051(3) 0.064(3) 0.066(3) -0.021(3) 0.000(2) -0.001(2)
C43 0.064(3) 0.066(3) 0.049(3) -0.010(2) -0.006(2) 0.013(3)
C44 0.058(3) 0.058(3) 0.053(3) -0.009(2) 0.012(2) 0.010(2)
C45 0.062(3) 0.044(3) 0.061(3) -0.002(2) 0.015(2) 0.003(2)
C46 0.044(2) 0.060(3) 0.061(3) -0.022(2) 0.007(2) -0.014(2)
C47 0.080(4) 0.039(3) 0.059(3) -0.012(2) 0.027(3) -0.017(2)
C48 0.144(6) 0.041(3) 0.078(4) -0.004(3) 0.059(4) -0.017(3)
C49 0.185(9) 0.062(4) 0.120(6) -0.023(4) 0.107(7) -0.050(5)
C51 0.041(3) 0.182(9) 0.110(6) -0.076(6) 0.017(3) -0.028(4)
C50 0.094(6) 0.120(8) 0.169(9) -0.073(7) 0.081(6) -0.059(5)
C52 0.048(3) 0.120(5) 0.072(4) -0.036(4) -0.007(3) 0.005(3)
C101 0.074(4) 0.050(3) 0.144(6) -0.042(4) 0.030(4) -0.004(3)
C102 0.072(4) 0.061(4) 0.095(4) 0.032(3) -0.002(3) 0.013(3)
C103 0.057(3) 0.073(4) 0.095(4) -0.001(3) -0.016(3) -0.015(3)
C104 0.074(4) 0.092(5) 0.101(5) 0.035(4) 0.040(3) 0.002(3)
C105 0.087(4) 0.166(8) 0.061(4) -0.038(4) 0.020(3) 0.013(5)
C201 0.109(5) 0.052(3) 0.103(5) 0.009(3) 0.055(4) 0.010(3)
C202 0.109(5) 0.086(4) 0.055(3) -0.003(3) 0.000(3) -0.046(4)
C203 0.068(4) 0.124(7) 0.133(7) 0.037(5) -0.004(4) 0.020(4)
C204 0.153(7) 0.042(3) 0.116(6) 0.000(4) 0.014(5) 0.021(4)
C205 0.078(4) 0.087(5) 0.124(6) 0.018(4) -0.009(4) -0.027(4)
C401 0.108(5) 0.082(5) 0.101(5) -0.020(4) 0.053(4) -0.034(4)
C403 0.119(6) 0.127(6) 0.059(4) 0.015(4) -0.009(4) 0.043(5)
C402 0.046(3) 0.104(5) 0.135(6) -0.031(5) 0.000(3) 0.015(3)
C404 0.086(4) 0.078(4) 0.077(4) -0.012(3) 0.034(3) 0.022(3)
C405 0.117(6) 0.080(5) 0.105(5) 0.030(4) 0.018(4) 0.031(4)
F1 0.113(3) 0.134(4) 0.080(2) -0.020(2) 0.018(2) 0.014(3)
F2 0.158(4) 0.198(6) 0.118(4) -0.065(4) 0.045(3) 0.029(4)
F3 0.113(4) 0.286(8) 0.098(3) 0.003(4) -0.005(3) 0.066(4)
F4 0.102(4) 0.320(10) 0.184(6) -0.074(6) -0.046(4) 0.080(5)
F5 0.303(9) 0.159(6) 0.142(5) -0.030(4) 0.060(5) -0.114(6)
F6 0.446(13) 0.110(4) 0.166(6) -0.025(4) 0.065(7) -0.146(6)
F7 0.126(4) 0.167(5) 0.221(7) -0.035(5) 0.061(4) 0.021(4)
F8 0.171(6) 0.385(13) 0.142(5) -0.045(6) 0.075(4) 0.027(7)
F9 0.142(6) 0.69(2) 0.304(11) 0.350(15) 0.002(6) 0.086(10)
F10 0.153(5) 0.312(10) 0.115(4) 0.055(5) 0.004(4) 0.058(6)
F11 0.247(8) 0.214(8) 0.336(12) -0.152(8) 0.116(8) -0.148(7)
F12 0.207(7) 0.106(4) 0.486(16) 0.002(7) 0.136(9) -0.048(5)
F13 0.210(6) 0.162(6) 0.201(7) -0.050(5) 0.042(5) 0.068(5)
F14 0.234(9) 0.222(9) 0.277(10) -0.057(7) 0.058(7) 0.101(7)
F15 0.249(8) 0.320(10) 0.083(4) 0.058(5) 0.013(4) 0.049(7)
F16 0.220(6) 0.173(6) 0.113(4) 0.027(4) -0.040(4) 0.027(5)
F17 0.147(5) 0.154(6) 0.304(10) -0.040(6) -0.020(6) -0.047(4)
F18 0.137(5) 0.387(14) 0.357(12) 0.153(11) -0.058(6) -0.161(7)
O7 0.111(5) 0.234(9) 0.137(6) 0.003(6) -0.002(4) -0.030(5)
C13 0.211(13) 0.108(8) 0.232(14) -0.017(9) -0.060(11) -0.004(8)
C14 0.082(5) 0.105(6) 0.089(5) 0.005(4) 0.017(4) -0.010(4)
C15 0.157(10) 0.243(16) 0.208(13) -0.044(11) -0.010(9) 0.092(11)
O8 0.102(4) 0.095(4) 0.160(5) -0.009(4) -0.002(4) -0.009(3)
C16 0.226(13) 0.159(10) 0.141(9) -0.009(8) 0.070(9) -0.024(10)
C17 0.105(6) 0.068(4) 0.117(6) -0.025(4) 0.035(5) -0.009(4)
C18 0.088(5) 0.097(6) 0.118(6) -0.012(5) 0.005(4) 0.009(4)
O9 0.134(12) 0.096(10) 0.201(17) 0.018(10) 0.077(12) 0.002(9)

loop_
_atom_type_symbol
_atom_type_description
_atom_type_scat_dispersion_real
_atom_type_scat_dispersion_imag
_atom_type_scat_source
C C 0.0033 0.0016 'International Tables Vol C Tables 4.2.6.8 and 6.1.1.4'
H H 0.0000 0.0000 'International Tables Vol C Tables 4.2.6.8 and 6.1.1.4'
O O 0.0106 0.0060 'International Tables Vol C Tables 4.2.6.8 and 6.1.1.4'
F F 0.0171 0.0103 'International Tables Vol C Tables 4.2.6.8 and 6.1.1.4'
P P 0.1023 0.0942 'International Tables Vol C Tables 4.2.6.8 and 6.1.1.4'
Fe Fe 0.3463 0.8444 'International Tables Vol C Tables 4.2.6.8 and 6.1.1.4'
Ru Ru -1.2594 0.8363 'International Tables Vol C Tables 4.2.6.8 and 6.1.1.4'

loop_
_geom_angle_atom_site_label_1
_geom_angle_atom_site_label_2
_geom_angle_atom_site_label_3
_geom_angle
C2 Ru1 C1 38.33(19)
C2 Ru1 C3 38.27(18)
C1 Ru1 C3 63.93(18)
C2 Ru1 C5 64.1(2)
C1 Ru1 C5 38.1(2)
C3 Ru1 C5 64.01(19)
C2 Ru1 C4 64.47(19)
C1 Ru1 C4 64.47(19)
C3 Ru1 C4 38.26(18)
C5 Ru1 C4 38.8(2)
C2 Ru1 C11 168.63(19)
C1 Ru1 C11 130.5(2)
C3 Ru1 C11 143.06(18)
C5 Ru1 C11 105.4(2)
C4 Ru1 C11 110.69(18)
C2 Ru1 C9 122.09(19)
C1 Ru1 C9 160.1(2)
C3 Ru1 C9 102.29(18)
C5 Ru1 C9 150.8(2)
C4 Ru1 C9 114.45(19)
C11 Ru1 C9 69.16(19)
C2 Ru1 C10 152.31(19)
C1 Ru1 C10 161.2(2)
C3 Ru1 C10 117.12(18)
C5 Ru1 C10 123.7(2)
C4 Ru1 C10 104.03(18)
C11 Ru1 C10 36.84(19)
C9 Ru1 C10 36.95(18)
C2 Ru1 C8 101.88(18)
C1 Ru1 C8 130.14(19)
C3 Ru1 C8 105.40(18)
C5 Ru1 C8 166.00(19)
C4 Ru1 C8 137.07(18)
C11 Ru1 C8 88.55(18)
C9 Ru1 C8 36.26(17)
C10 Ru1 C8 68.53(18)
C2 Ru1 C12 138.42(17)
C1 Ru1 C12 106.91(18)
C3 Ru1 C12 167.63(18)
C5 Ru1 C12 103.62(18)
C4 Ru1 C12 131.39(18)
C11 Ru1 C12 36.49(17)
C9 Ru1 C12 88.60(17)
C10 Ru1 C12 68.61(17)
C8 Ru1 C12 86.85(16)
C2 Ru1 C7 100.36(16)
C1 Ru1 C7 109.09(17)
C3 Ru1 C7 124.83(16)
C5 Ru1 C7 143.45(19)
C4 Ru1 C7 162.96(17)
C11 Ru1 C7 85.63(16)
C9 Ru1 C7 65.77(15)
C10 Ru1 C7 85.95(16)
C8 Ru1 C7 34.37(15)
C12 Ru1 C7 64.96(14)
C2 Ru1 C6 114.05(16)
C1 Ru1 C6 99.86(16)
C3 Ru1 C6 150.79(16)
C5 Ru1 C6 119.08(18)
C4 Ru1 C6 157.51(17)
C11 Ru1 C6 66.09(16)
C9 Ru1 C6 85.86(15)
C10 Ru1 C6 86.25(16)
C8 Ru1 C6 65.22(15)
C12 Ru1 C6 34.37(14)
C7 Ru1 C6 34.20(13)
C23 Ru2 C22 38.2(2)
C23 Ru2 C25 63.79(19)
C22 Ru2 C25 63.82(18)
C23 Ru2 C24 38.11(19)
C22 Ru2 C24 63.85(19)
C25 Ru2 C24 38.08(19)
C23 Ru2 C21 63.76(19)
C22 Ru2 C21 37.86(19)
C25 Ru2 C21 38.41(18)
C24 Ru2 C21 63.92(19)
C23 Ru2 C31 143.6(2)
C22 Ru2 C31 166.5(3)
C25 Ru2 C31 104.0(2)
C24 Ru2 C31 110.7(2)
C21 Ru2 C31 128.9(3)
C23 Ru2 C29 102.7(2)
C22 Ru2 C29 124.1(3)
C25 Ru2 C29 148.6(2)
C24 Ru2 C29 113.7(2)
C21 Ru2 C29 161.8(3)
C31 Ru2 C29 69.3(3)
C23 Ru2 C30 117.8(3)
C22 Ru2 C30 153.7(3)
C25 Ru2 C30 122.1(3)
C24 Ru2 C30 104.0(2)
C21 Ru2 C30 159.7(3)
C31 Ru2 C30 37.2(3)
C29 Ru2 C30 36.5(3)
C23 Ru2 C32 167.9(2)
C22 Ru2 C32 137.0(2)
C25 Ru2 C32 104.2(2)
C24 Ru2 C32 132.6(2)
C21 Ru2 C32 106.3(2)
C31 Ru2 C32 36.9(2)
C29 Ru2 C32 88.4(3)
C30 Ru2 C32 68.9(3)
C23 Ru2 C28 104.5(2)
C22 Ru2 C28 102.75(19)
C25 Ru2 C28 166.4(2)
C24 Ru2 C28 135.6(2)
C21 Ru2 C28 131.55(19)
C31 Ru2 C28 89.6(3)
C29 Ru2 C28 36.6(2)
C30 Ru2 C28 68.7(3)
C32 Ru2 C28 87.2(2)
C23 Ru2 C27 123.33(19)
C22 Ru2 C27 100.06(17)
C25 Ru2 C27 145.15(17)
C24 Ru2 C27 161.38(18)
C21 Ru2 C27 109.86(16)
C31 Ru2 C27 86.99(19)
C29 Ru2 C27 66.3(2)
C30 Ru2 C27 86.6(2)
C32 Ru2 C27 65.38(18)
C28 Ru2 C27 34.65(16)
C23 Ru2 C26 150.33(18)
C22 Ru2 C26 114.46(17)
C25 Ru2 C26 121.91(17)
C24 Ru2 C26 159.78(19)
C21 Ru2 C26 101.76(16)
C31 Ru2 C26 65.92(18)
C29 Ru2 C26 84.4(2)
C30 Ru2 C26 85.1(2)
C32 Ru2 C26 34.15(16)
C28 Ru2 C26 64.47(17)
C27 Ru2 C26 33.85(15)
C43 Ru3 C42 38.9(2)
C43 Ru3 C41 64.8(2)
C42 Ru3 C41 38.2(2)
C43 Ru3 C44 38.35(19)
C42 Ru3 C44 64.26(18)
C41 Ru3 C44 64.57(19)
C43 Ru3 C45 64.8(2)
C42 Ru3 C45 64.4(2)
C41 Ru3 C45 38.80(19)
C44 Ru3 C45 38.57(19)
C43 Ru3 C50 116.5(3)
C42 Ru3 C50 152.7(4)
C41 Ru3 C50 160.7(4)
C44 Ru3 C50 103.8(2)
C45 Ru3 C50 122.6(3)
C43 Ru3 C49 102.4(3)
C42 Ru3 C49 123.4(4)
C41 Ru3 C49 161.3(4)
C44 Ru3 C49 114.7(2)
C45 Ru3 C49 150.1(2)
C50 Ru3 C49 36.5(4)
C43 Ru3 C51 142.1(2)
C42 Ru3 C51 167.5(3)
C41 Ru3 C51 129.7(3)
C44 Ru3 C51 109.9(2)
C45 Ru3 C51 103.9(3)
C50 Ru3 C51 36.9(4)
C49 Ru3 C51 68.9(4)
C43 Ru3 C48 105.0(2)
C42 Ru3 C48 101.4(2)
C41 Ru3 C48 129.0(2)
C44 Ru3 C48 137.6(2)
C45 Ru3 C48 165.8(2)
C50 Ru3 C48 70.1(4)
C49 Ru3 C48 38.0(3)
C51 Ru3 C48 90.2(3)
C43 Ru3 C52 168.1(2)
C42 Ru3 C52 139.3(2)
C41 Ru3 C52 107.4(2)
C44 Ru3 C52 130.9(2)
C45 Ru3 C52 103.4(2)
C50 Ru3 C52 67.5(4)
C49 Ru3 C52 87.2(3)
C51 Ru3 C52 35.7(3)
C48 Ru3 C52 86.9(3)
C43 Ru3 C47 125.15(19)
C42 Ru3 C47 100.16(19)
C41 Ru3 C47 107.83(17)
C44 Ru3 C47 163.10(19)
C45 Ru3 C47 142.52(17)
C50 Ru3 C47 87.3(3)
C49 Ru3 C47 67.3(2)
C51 Ru3 C47 86.7(2)
C48 Ru3 C47 34.84(18)
C52 Ru3 C47 64.9(2)
C43 Ru3 C46 152.78(18)
C42 Ru3 C46 115.81(17)
C41 Ru3 C46 101.02(17)
C44 Ru3 C46 157.66(19)
C45 Ru3 C46 119.63(18)
C50 Ru3 C46 84.8(3)
C49 Ru3 C46 84.6(2)
C51 Ru3 C46 65.0(2)
C48 Ru3 C46 64.7(2)
C52 Ru3 C46 33.79(18)
C47 Ru3 C46 33.86(17)
O4 Fe1 O2 92.95(13)
O4 Fe1 O6 96.83(13)
O2 Fe1 O6 94.10(13)
O4 Fe1 O1 99.54(13)
O2 Fe1 O1 78.88(12)
O6 Fe1 O1 162.47(13)
O4 Fe1 O5 168.82(13)
O2 Fe1 O5 97.27(13)
O6 Fe1 O5 77.98(13)
O1 Fe1 O5 86.92(13)
O4 Fe1 O3 78.51(13)
O2 Fe1 O3 167.71(13)
O6 Fe1 O3 95.66(13)
O1 Fe1 O3 93.71(12)
O5 Fe1 O3 92.05(13)
F6 P1 F4 92.9(5)
F6 P1 F3 92.8(5)
F4 P1 F3 174.3(5)
F6 P1 F5 179.4(4)
F4 P1 F5 86.7(5)
F3 P1 F5 87.6(4)
F6 P1 F2 91.9(4)
F4 P1 F2 93.1(3)
F3 P1 F2 87.3(3)
F5 P1 F2 88.6(3)
F6 P1 F1 90.8(4)
F4 P1 F1 87.8(3)
F3 P1 F1 91.5(3)
F5 P1 F1 88.7(3)
F2 P1 F1 177.1(3)
F9 P2 F11 90.1(7)
F9 P2 F10 175.7(8)
F11 P2 F10 93.5(6)
F9 P2 F8 94.4(6)
F11 P2 F8 94.3(5)
F10 P2 F8 87.8(4)
F9 P2 F12 90.4(7)
F11 P2 F12 179.5(7)
F10 P2 F12 86.1(5)
F8 P2 F12 85.7(5)
F9 P2 F7 89.5(5)
F11 P2 F7 87.0(4)
F10 P2 F7 88.2(4)
F8 P2 F7 175.9(4)
F12 P2 F7 92.9(4)
F18 P3 F13 94.3(6)
F18 P3 F15 90.3(5)
F13 P3 F15 90.4(4)
F18 P3 F17 177.7(6)
F13 P3 F17 87.9(4)
F15 P3 F17 89.0(5)
F18 P3 F16 87.3(4)
F13 P3 F16 89.7(4)
F15 P3 F16 177.6(5)
F17 P3 F16 93.3(4)
F18 P3 F14 94.9(6)
F13 P3 F14 170.2(5)
F15 P3 F14 92.8(5)
F17 P3 F14 82.9(5)
F16 P3 F14 87.5(4)
C6 O1 Fe1 114.3(3)
C7 O2 Fe1 115.1(3)
C26 O3 Fe1 115.2(3)
C27 O4 Fe1 115.8(3)
C46 O5 Fe1 115.8(3)
C47 O6 Fe1 114.9(3)
C5 C1 C2 108.4(4)
C5 C1 C101 126.5(6)
C2 C1 C101 125.1(5)
C5 C1 Ru1 71.2(3)
C2 C1 Ru1 70.8(3)
C101 C1 Ru1 124.2(3)
C3 C2 C1 107.7(4)
C3 C2 C102 127.1(5)
C1 C2 C102 125.2(5)
C3 C2 Ru1 71.0(3)
C1 C2 Ru1 70.8(3)
C102 C2 Ru1 123.6(4)
C2 C3 C4 108.9(4)
C2 C3 C103 126.2(5)
C4 C3 C103 124.9(5)
C2 C3 Ru1 70.8(2)
C4 C3 Ru1 71.0(3)
C103 C3 Ru1 124.5(4)
C3 C4 C5 106.9(4)
C3 C4 C104 126.3(5)
C5 C4 C104 126.8(5)
C3 C4 Ru1 70.7(2)
C5 C4 Ru1 70.6(3)
C104 C4 Ru1 125.1(4)
C1 C5 C4 108.1(4)
C1 C5 C105 126.6(6)
C4 C5 C105 125.3(6)
C1 C5 Ru1 70.7(3)
C4 C5 Ru1 70.6(3)
C105 C5 Ru1 126.0(4)
O1 C6 C12 119.0(4)
O1 C6 C7 115.4(4)
C12 C6 C7 125.1(4)
O1 C6 Ru1 135.5(3)
C12 C6 Ru1 64.5(2)
C7 C6 Ru1 72.6(2)
O2 C7 C8 118.8(4)
O2 C7 C6 114.5(4)
C8 C7 C6 126.1(4)
O2 C7 Ru1 135.2(3)
C8 C7 Ru1 64.2(2)
C6 C7 Ru1 73.2(2)
C9 C8 C7 131.4(4)
C9 C8 Ru1 70.3(2)
C7 C8 Ru1 81.5(2)
C9 C8 H8 114.3
C7 C8 H8 114.3
Ru1 C8 H8 126.1
C8 C9 C10 128.8(4)
C8 C9 Ru1 73.4(2)
C10 C9 Ru1 72.2(3)
C8 C9 H9 115.6
C10 C9 H9 115.6
Ru1 C9 H9 133.2
C11 C10 C9 126.2(4)
C11 C10 Ru1 70.5(3)
C9 C10 Ru1 70.8(3)
C11 C10 H10 116.9
C9 C10 H10 116.9
Ru1 C10 H10 137.1
C12 C11 C10 129.6(4)
C12 C11 Ru1 74.3(3)
C10 C11 Ru1 72.7(3)
C12 C11 H11 115.2
C10 C11 H11 115.2
Ru1 C11 H11 131.9
C11 C12 C6 131.0(4)
C11 C12 Ru1 69.3(2)
C6 C12 Ru1 81.2(2)
C11 C12 H12 114.5
C6 C12 H12 114.5
Ru1 C12 H12 127.8
C22 C21 C25 107.4(4)
C22 C21 C201 126.3(5)
C25 C21 C201 126.3(5)
C22 C21 Ru2 70.3(3)
C25 C21 Ru2 70.3(3)
C201 C21 Ru2 126.4(4)
C21 C22 C23 108.5(4)
C21 C22 C202 124.0(5)
C23 C22 C202 127.5(5)
C21 C22 Ru2 71.8(3)
C23 C22 Ru2 70.8(3)
C202 C22 Ru2 124.7(3)
C24 C23 C22 108.2(4)
C24 C23 C203 124.7(6)
C22 C23 C203 127.1(6)
C24 C23 Ru2 71.4(3)
C22 C23 Ru2 71.0(3)
C203 C23 Ru2 126.2(4)
C23 C24 C25 107.8(4)
C23 C24 C204 124.3(6)
C25 C24 C204 127.9(5)
C23 C24 Ru2 70.5(3)
C25 C24 Ru2 70.8(3)
C204 C24 Ru2 125.1(4)
C24 C25 C21 108.1(4)
C24 C25 C205 127.0(5)
C21 C25 C205 124.6(5)
C24 C25 Ru2 71.1(3)
C21 C25 Ru2 71.3(3)
C205 C25 Ru2 127.9(4)
O3 C26 C32 118.5(5)
O3 C26 C27 115.1(4)
C32 C26 C27 125.6(5)
O3 C26 Ru2 139.5(3)
C32 C26 Ru2 63.1(3)
C27 C26 Ru2 71.0(2)
O4 C27 C28 118.8(5)
O4 C27 C26 114.9(4)
C28 C27 C26 126.1(5)
O4 C27 Ru2 133.7(3)
C28 C27 Ru2 65.0(3)
C26 C27 Ru2 75.2(3)
C29 C28 C27 130.2(6)
C29 C28 Ru2 69.7(3)
C27 C28 Ru2 80.4(3)
C29 C28 H28 114.9
C27 C28 H28 114.9
Ru2 C28 H28 127.6
C30 C29 C28 129.9(6)
C30 C29 Ru2 72.2(4)
C28 C29 Ru2 73.7(3)
C30 C29 H29 115.0
C28 C29 H29 115.0
Ru2 C29 H29 133.9
C29 C30 C31 127.6(6)
C29 C30 Ru2 71.4(3)
C31 C30 Ru2 71.0(3)
C29 C30 H30 116.2
C31 C30 H30 116.2
Ru2 C30 H30 137.0
C30 C31 C32 127.3(6)
C30 C31 Ru2 71.8(3)
C32 C31 Ru2 73.5(3)
C30 C31 H31 116.4
C32 C31 H31 116.4
Ru2 C31 H31 132.1
C31 C32 C26 130.9(6)
C31 C32 Ru2 69.5(3)
C26 C32 Ru2 82.8(3)
C31 C32 H32 114.5
C26 C32 H32 114.5
Ru2 C32 H32 124.9
C42 C41 C45 107.9(4)
C42 C41 C401 125.7(5)
C45 C41 C401 126.4(6)
C42 C41 Ru3 70.6(3)
C45 C41 Ru3 70.9(3)
C401 C41 Ru3 126.1(4)
C41 C42 C43 108.8(4)
C41 C42 C402 125.1(5)
C43 C42 C402 126.1(6)
C41 C42 Ru3 71.2(3)
C43 C42 Ru3 70.5(3)
C402 C42 Ru3 124.5(4)
C44 C43 C42 107.4(5)
C44 C43 C403 125.3(5)
C42 C43 C403 127.2(5)
C44 C43 Ru3 71.4(3)
C42 C43 Ru3 70.6(3)
C403 C43 Ru3 125.6(5)
C43 C44 C45 108.6(4)
C43 C44 C404 124.7(5)
C45 C44 C404 126.7(5)
C43 C44 Ru3 70.3(3)
C45 C44 Ru3 70.8(3)
C404 C44 Ru3 126.4(4)
C44 C45 C41 107.3(4)
C44 C45 C405 125.9(5)
C41 C45 C405 126.7(5)
C44 C45 Ru3 70.7(3)
C41 C45 Ru3 70.3(3)
C405 C45 Ru3 127.2(4)
O5 C46 C52 119.4(5)
O5 C46 C47 115.1(4)
C52 C46 C47 124.7(5)
O5 C46 Ru3 139.2(3)
C52 C46 Ru3 62.9(3)
C47 C46 Ru3 70.5(3)
O6 C47 C48 118.7(6)
O6 C47 C46 115.0(4)
C48 C47 C46 126.1(5)
O6 C47 Ru3 133.8(3)
C48 C47 Ru3 64.5(3)
C46 C47 Ru3 75.6(3)
C47 C48 C49 128.9(7)
C47 C48 Ru3 80.7(3)
C49 C48 Ru3 69.5(4)
C47 C48 H48 115.6
C49 C48 H48 115.6
Ru3 C48 H48 126.4
C50 C49 C48 128.8(7)
C50 C49 Ru3 71.2(4)
C48 C49 Ru3 72.5(3)
C50 C49 H49 115.6
C48 C49 H49 115.6
Ru3 C49 H49 136.1
C52 C51 C50 127.1(8)
C52 C51 Ru3 74.1(3)
C50 C51 Ru3 70.9(4)
C52 C51 H51 116.5
C50 C51 H51 116.5
Ru3 C51 H51 132.4
C49 C50 C51 128.6(7)
C49 C50 Ru3 72.2(4)
C51 C50 Ru3 72.2(4)
C49 C50 H50 115.7
C51 C50 H50 115.7
Ru3 C50 H50 134.7
C51 C52 C46 133.4(8)
C51 C52 Ru3 70.2(4)
C46 C52 Ru3 83.4(3)
C51 C52 H52 113.3
C46 C52 H52 113.3
Ru3 C52 H52 125.1
C1 C101 H10A 109.5
C1 C101 H10B 109.5
H10A C101 H10B 109.5
C1 C101 H10C 109.5
H10A C101 H10C 109.5
H10B C101 H10C 109.5
C2 C102 H10D 109.5
C2 C102 H10E 109.5
H10D C102 H10E 109.5
C2 C102 H10F 109.5
H10D C102 H10F 109.5
H10E C102 H10F 109.5
C3 C103 H10G 109.5
C3 C103 H10H 109.5
H10G C103 H10H 109.5
C3 C103 H10I 109.5
H10G C103 H10I 109.5
H10H C103 H10I 109.5
C4 C104 H10J 109.5
C4 C104 H10K 109.5
H10J C104 H10K 109.5
C4 C104 H10L 109.5
H10J C104 H10L 109.5
H10K C104 H10L 109.5
C5 C105 H10M 109.5
C5 C105 H10N 109.5
H10M C105 H10N 109.5
C5 C105 H10O 109.5
H10M C105 H10O 109.5
H10N C105 H10O 109.5
C21 C201 H20A 109.5
C21 C201 H20B 109.5
H20A C201 H20B 109.5
C21 C201 H20C 109.5
H20A C201 H20C 109.5
H20B C201 H20C 109.5
C22 C202 H20D 109.5
C22 C202 H20E 109.5
H20D C202 H20E 109.5
C22 C202 H20F 109.5
H20D C202 H20F 109.5
H20E C202 H20F 109.5
C23 C203 H20G 109.5
C23 C203 H20H 109.5
H20G C203 H20H 109.5
C23 C203 H20I 109.5
H20G C203 H20I 109.5
H20H C203 H20I 109.5
C24 C204 H20J 109.5
C24 C204 H20K 109.5
H20J C204 H20K 109.5
C24 C204 H20L 109.5
H20J C204 H20L 109.5
H20K C204 H20L 109.5
C25 C205 H20M 109.5
C25 C205 H20N 109.5
H20M C205 H20N 109.5
C25 C205 H20O 109.5
H20M C205 H20O 109.5
H20N C205 H20O 109.5
C41 C401 H40A 109.5
C41 C401 H40B 109.5
H40A C401 H40B 109.5
C41 C401 H40C 109.5
H40A C401 H40C 109.5
H40B C401 H40C 109.5
C43 C403 H40D 109.5
C43 C403 H40E 109.5
H40D C403 H40E 109.5
C43 C403 H40F 109.5
H40D C403 H40F 109.5
H40E C403 H40F 109.5
C42 C402 H40G 109.5
C42 C402 H40H 109.5
H40G C402 H40H 109.5
C42 C402 H40I 109.5
H40G C402 H40I 109.5
H40H C402 H40I 109.5
C44 C404 H40J 109.5
C44 C404 H40K 109.5
H40J C404 H40K 109.5
C44 C404 H40L 109.5
H40J C404 H40L 109.5
H40K C404 H40L 109.5
C45 C405 H40M 109.5
C45 C405 H40N 109.5
H40M C405 H40N 109.5
C45 C405 H40O 109.5
H40M C405 H40O 109.5
H40N C405 H40O 109.5
C14 C13 H13A 109.5
C14 C13 H13B 109.5
H13A C13 H13B 109.5
C14 C13 H13C 109.5
H13A C13 H13C 109.5
H13B C13 H13C 109.5
O7 C14 C15 121.8(10)
O7 C14 C13 120.1(10)
C15 C14 C13 117.8(10)
C14 C15 H15A 109.5
C14 C15 H15B 109.5
H15A C15 H15B 109.5
C14 C15 H15C 109.5
H15A C15 H15C 109.5
H15B C15 H15C 109.5
C17 C16 H16A 109.5
C17 C16 H16B 109.5
H16A C16 H16B 109.5
C17 C16 H16C 109.5
H16A C16 H16C 109.5
H16B C16 H16C 109.5
O8 C17 C18 123.7(8)
O8 C17 C16 119.2(9)
C18 C17 C16 117.2(8)
C17 C18 H18A 109.5
C17 C18 H18B 109.5
H18A C18 H18B 109.5
C17 C18 H18C 109.5
H18A C18 H18C 109.5
H18B C18 H18C 109.5

loop_
_geom_bond_atom_site_label_1
_geom_bond_atom_site_label_2
_geom_bond_distance
Ru1 C2 2.178(5)
Ru1 C1 2.178(5)
Ru1 C3 2.181(4)
Ru1 C5 2.185(5)
Ru1 C4 2.185(4)
Ru1 C11 2.204(4)
Ru1 C9 2.215(4)
Ru1 C10 2.233(4)
Ru1 C8 2.254(4)
Ru1 C12 2.268(4)
Ru1 C7 2.477(4)
Ru1 C6 2.484(4)
Ru2 C23 2.171(5)
Ru2 C22 2.173(5)
Ru2 C25 2.179(5)
Ru2 C24 2.183(5)
Ru2 C21 2.192(5)
Ru2 C31 2.208(5)
Ru2 C29 2.209(6)
Ru2 C30 2.219(6)
Ru2 C32 2.260(5)
Ru2 C28 2.260(5)
Ru2 C27 2.459(5)
Ru2 C26 2.514(4)
Ru3 C43 2.166(5)
Ru3 C42 2.167(5)
Ru3 C41 2.175(5)
Ru3 C44 2.181(5)
Ru3 C45 2.183(5)
Ru3 C50 2.196(7)
Ru3 C49 2.208(6)
Ru3 C51 2.213(6)
Ru3 C48 2.249(6)
Ru3 C52 2.263(5)
Ru3 C47 2.459(5)
Ru3 C46 2.526(5)
Fe1 O4 1.994(3)
Fe1 O2 1.994(3)
Fe1 O6 2.012(3)
Fe1 O1 2.014(3)
Fe1 O5 2.022(3)
Fe1 O3 2.026(3)
P1 F6 1.481(5)
P1 F4 1.524(5)
P1 F3 1.539(5)
P1 F5 1.570(6)
P1 F2 1.570(4)
P1 F1 1.580(4)
P2 F9 1.427(6)
P2 F11 1.482(6)
P2 F10 1.508(6)
P2 F8 1.519(6)
P2 F12 1.536(7)
P2 F7 1.578(6)
P3 F18 1.475(6)
P3 F13 1.512(6)
P3 F15 1.515(6)
P3 F17 1.532(6)
P3 F16 1.542(5)
P3 F14 1.578(7)
O1 C6 1.284(5)
O2 C7 1.294(5)
O3 C26 1.285(5)
O4 C27 1.297(6)
O5 C46 1.269(6)
O6 C47 1.292(6)
C1 C5 1.425(8)
C1 C2 1.430(7)
C1 C101 1.507(7)
C2 C3 1.429(7)
C2 C102 1.496(7)
C3 C4 1.431(7)
C3 C103 1.507(7)
C4 C5 1.450(8)
C4 C104 1.506(7)
C5 C105 1.501(8)
C6 C12 1.419(6)
C6 C7 1.459(6)
C7 C8 1.414(6)
C8 C9 1.391(7)
C8 H8 0.9400
C9 C10 1.410(7)
C9 H9 0.9400
C10 C11 1.402(7)
C10 H10 0.9400
C11 C12 1.401(7)
C11 H11 0.9400
C12 H12 0.9400
C21 C22 1.416(7)
C21 C25 1.438(7)
C21 C201 1.485(7)
C22 C23 1.423(7)
C22 C202 1.515(7)
C23 C24 1.421(7)
C23 C203 1.510(8)
C24 C25 1.423(7)
C24 C204 1.506(8)
C25 C205 1.497(7)
C26 C32 1.423(7)
C26 C27 1.449(7)
C27 C28 1.418(7)
C28 C29 1.404(9)
C28 H28 0.9400
C29 C30 1.386(11)
C29 H29 0.9400
C30 C31 1.412(11)
C30 H30 0.9400
C31 C32 1.416(9)
C31 H31 0.9400
C32 H32 0.9400
C41 C42 1.420(8)
C41 C45 1.447(7)
C41 C401 1.478(8)
C42 C43 1.441(7)
C42 C402 1.502(7)
C43 C44 1.428(7)
C43 C403 1.496(8)
C44 C45 1.441(7)
C44 C404 1.492(7)
C45 C405 1.493(8)
C46 C52 1.414(7)
C46 C47 1.453(8)
C47 C48 1.423(7)
C48 C49 1.451(11)
C48 H48 0.9400
C49 C50 1.380(14)
C49 H49 0.9400
C51 C52 1.374(10)
C51 C50 1.395(14)
C51 H51 0.9400
C50 H50 0.9400
C52 H52 0.9400
C101 H10A 0.9700
C101 H10B 0.9700
C101 H10C 0.9700
C102 H10D 0.9700
C102 H10E 0.9700
C102 H10F 0.9700
C103 H10G 0.9700
C103 H10H 0.9700
C103 H10I 0.9700
C104 H10J 0.9700
C104 H10K 0.9700
C104 H10L 0.9700
C105 H10M 0.9700
C105 H10N 0.9700
C105 H10O 0.9700
C201 H20A 0.9700
C201 H20B 0.9700
C201 H20C 0.9700
C202 H20D 0.9700
C202 H20E 0.9700
C202 H20F 0.9700
C203 H20G 0.9700
C203 H20H 0.9700
C203 H20I 0.9700
C204 H20J 0.9700
C204 H20K 0.9700
C204 H20L 0.9700
C205 H20M 0.9700
C205 H20N 0.9700
C205 H20O 0.9700
C401 H40A 0.9700
C401 H40B 0.9700
C401 H40C 0.9700
C403 H40D 0.9700
C403 H40E 0.9700
C403 H40F 0.9700
C402 H40G 0.9700
C402 H40H 0.9700
C402 H40I 0.9700
C404 H40J 0.9700
C404 H40K 0.9700
C404 H40L 0.9700
C405 H40M 0.9700
C405 H40N 0.9700
C405 H40O 0.9700
O7 C14 1.188(9)
C13 C14 1.410(12)
C13 H13A 0.9700
C13 H13B 0.9700
C13 H13C 0.9700
C14 C15 1.410(12)
C15 H15A 0.9700
C15 H15B 0.9700
C15 H15C 0.9700
O8 C17 1.227(9)
C16 C17 1.482(12)
C16 H16A 0.9700
C16 H16B 0.9700
C16 H16C 0.9700
C17 C18 1.464(11)
C18 H18A 0.9700
C18 H18B 0.9700
C18 H18C 0.9700
